data_2009889
loop_
_publ_author_name
'Shibakami, M.'
'Sekiya, A.'

_publ_section_title
;
 3,5-Difluorophenol
;
_journal_issue 7
_journal_name_full 'Acta Crystallographica Section C'
_journal_page_first 1152
_journal_page_last 1154
_journal_paper_doi 10.1107/S0108270193012752
_journal_volume 50
_journal_year 1994
_chemical_formula_sum 'C6 H4 F2 O'
_chemical_formula_weight 130.09
_symmetry_cell_setting orthorhombic
_symmetry_space_group_name_Hall 'P 2ac 2ab'
_symmetry_space_group_name_H-M 'P 21 21 21'
_atom_type_scat_source 'IntTabIV Table 2.2A'
_cell_angle_alpha 90.
_cell_angle_beta 90.
_cell_angle_gamma 90.
_cell_formula_units_Z 4
_cell_length_a 5.7170(10)
_cell_length_b 20.077(5)
_cell_length_c 4.8060(10)
_cell_measurement_reflns_used 12
_cell_measurement_temperature 298
_cell_measurement_theta_max 23.97
_cell_measurement_theta_min 22.55
_cell_volume 551.6(2)
_diffrn_measurement_device 'Rigaku AFC-5R'
_diffrn_measurement_method \w/2\q
_diffrn_radiation_type CuK\a
_diffrn_radiation_wavelength 1.5418
_diffrn_reflns_limit_h_max 6
_diffrn_reflns_limit_h_min 0
_diffrn_reflns_limit_k_max 22
_diffrn_reflns_limit_k_min 0
_diffrn_reflns_limit_l_max 5
_diffrn_reflns_limit_l_min 0
_diffrn_reflns_number 540
_diffrn_reflns_theta_max 60.0
_diffrn_standards_decay_% -3.7
_diffrn_standards_interval_count 150
_diffrn_standards_number 2
_exptl_absorpt_coefficient_mu 1.31
_exptl_absorpt_correction_type empirical
_exptl_crystal_colour colourless
_exptl_crystal_density_diffrn 1.566
_exptl_crystal_description prismatic
_exptl_crystal_size_max 0.30
_exptl_crystal_size_mid 0.30
_exptl_crystal_size_min 0.10
_refine_diff_density_max 0.12
_refine_diff_density_min -0.20
_refine_ls_extinction_coef 'secondary extinction 0.11839x10^-4^'
_refine_ls_extinction_method Lorentz-polarization
_refine_ls_goodness_of_fit_obs 1.44
_refine_ls_hydrogen_treatment noref
_refine_ls_number_parameters 83
_refine_ls_number_reflns 419
_refine_ls_R_factor_obs 0.040
_refine_ls_shift/esd_max 0.01
_refine_ls_structure_factor_coef F
_refine_ls_weighting_details 'w = 1/\s^2^(F~o~) = 4F~o~^2^/\s^2^(F~o~^2^)'
_refine_ls_weighting_scheme calc
_refine_ls_wR_factor_obs 0.055
_reflns_number_observed 419
_reflns_number_total 540
_reflns_observed_criterion I>3.0\s(I)
_cod_data_source_file oh1048.cif
_cod_data_source_block oh1048_structure_1_of_1
_cod_depositor_comments
;
The following automatic conversions were performed:

'_refine_ls_weighting_scheme' value '1/\s^2^(F~o~) =
4F~o~^2^/\s^2^(F~o~^2^)' was changed to 'calc'. New tag
'_refine_ls_weighting_details' was created. The value of the new tag
was set to 'w = 1/\s^2^(F~o~) = 4F~o~^2^/\s^2^(F~o~^2^)'.

Automatic conversion script
Id: cif_fix_values 3143 2015-03-26 13:38:13Z robertas 
;
_cod_original_formula_sum 'C6 H4 F2 O1'
_cod_database_code 2009889

loop_
_atom_site_label
_atom_site_fract_x
_atom_site_fract_y
_atom_site_fract_z
F(1) .1354(4) .23680(10) .0683(7)
F(2) .4714(5) .10500(10) .7611(7)
O(1) -.2213(5) .03460(10) .3085(6)
C(1) -.0424(7) .0793(2) .3500(9)
C(2) -.0432(7) .1364(2) .1896(9)
C(3) .1350(7) .1807(2) .2250(10)
C(4) .3097(8) .1723(2) .4130(10)
C(5) .2994(8) .1155(2) .5710(10)
C(6) .1313(7) .0680(2) .5420(10)
H(10) -.2181 .0107 .5061
H(2) -.1408 .1436 .0780
H(4) .4083 .2009 .4427
H(6) .1185 .0201 .6602

loop_
_geom_angle_atom_site_label_1
_geom_angle_atom_site_label_2
_geom_angle_atom_site_label_3
_geom_angle
_geom_angle_publ_flag
O(1) C(1) C(2) 117.2(4) yes
O(1) C(1) C(6) 121.8(4) yes
C(2) C(1) C(6) 120.9(4) yes
C(1) C(2) C(3) 118.0(4) yes
F(1) C(3) C(2) 118.3(4) yes
F(1) C(3) C(4) 118.1(4) yes
C(2) C(3) C(4) 123.6(4) yes
C(3) C(4) C(5) 116.1(4) yes
F(2) C(5) C(4) 118.1(4) yes
F(2) C(5) C(6) 118.1(4) yes
C(4) C(5) C(6) 123.7(4) yes
C(1) C(6) C(5) 117.6(4) yes

loop_
_geom_bond_atom_site_label_1
_geom_bond_atom_site_label_2
_geom_bond_distance
_geom_bond_publ_flag
F(1) C(3) 1.356(5) yes
F(2) C(5) 1.358(5) yes
O(1) C(1) 1.376(5) yes
C(1) C(2) 1.381(6) yes
C(1) C(6) 1.375(6) yes
C(2) C(3) 1.363(5) yes
C(3) C(4) 1.356(6) yes
C(4) C(5) 1.373(6) yes
C(5) C(6) 1.361(6) yes
